data_4118920
loop_
_publ_author_name
'Riccardo Zaffaroni'
'Thomas B. Rauchfuss'
'Danielle L. Gray'
'Luca De Gioia'
'Giuseppe Zampella'

_publ_contact_author
; 
Danielle L. Gray 
University of Illinois 
School of Chemical Sciences, Box 59-1 
505 South Mathews Avenue 
Urbana, Illinois  61801 
USA 
;
_publ_contact_author_email dgray@illinois.edu
_publ_contact_author_fax '1  217 244 8068'
_publ_contact_author_phone '1  217 244 1708'
_publ_section_title
;
 Terminal vs Bridging Hydrides of Diiron Dithiolates: Protonation of
 Fe2(dithiolate)(CO)2(PMe3)4
;
_journal_name_full 'Journal of the American Chemical Society'
_journal_page_first 19260
_journal_page_last 19269
_journal_paper_doi 10.1021/ja3094394
_journal_volume 134
_journal_year 2012
_chemical_formula_moiety 'C17 H42 Fe2 O2 P4 S2, 1.5(C5 H12)'
_chemical_formula_sum 'C24.5 H60 Fe2 O2 P4 S2'
_chemical_formula_weight 686.43
_chemical_name_systematic
; 
? 
;
_space_group_IT_number 14
_symmetry_cell_setting monoclinic
_symmetry_space_group_name_Hall '-P 2ybc'
_symmetry_space_group_name_H-M 'P 1 21/c 1'
_atom_sites_solution_hydrogens geom
_atom_sites_solution_primary direct
_atom_sites_solution_secondary difmap
_audit_creation_method SHELXL-97
_audit_update_record
; 
? 
;
_cell_angle_alpha 90.00
_cell_angle_beta 91.131(2)
_cell_angle_gamma 90.00
_cell_formula_units_Z 8
_cell_length_a 13.4446(16)
_cell_length_b 32.134(4)
_cell_length_c 16.0011(19)
_cell_measurement_reflns_used 9668
_cell_measurement_temperature 193(2)
_cell_measurement_theta_max 22.91
_cell_measurement_theta_min 2.29
_cell_volume 6911.6(14)
_computing_cell_refinement 'SAINT V7.68A (Bruker, 2005)'
_computing_data_collection 'APEX2 V2010.11-3 (Bruker, 2010)'
_computing_data_reduction
; 
SAINT V7.68A, XPREP V2005/2, SADABS V2007/4, TWINABS V2007/5 
(Bruker, 2005 & 2007) 
;
_computing_molecular_graphics
; 
SHELXTL V6.12 (Bruker, 2005), CrystalMaker v2.1.3 (CrystalMaker, 1994) 
;
_computing_publication_material 'XCIF V6.12 (Bruker, 2005)'
_computing_structure_refinement 'SHELXTL V6.12 (Bruker, 2005)'
_computing_structure_solution 'SHELXTL V6.12 (Bruker, 2005)'
_diffrn_ambient_temperature 193(2)
_diffrn_measured_fraction_theta_full 0.996
_diffrn_measured_fraction_theta_max 0.996
_diffrn_measurement_device 'Siemens Platform/ApexII CCD'
_diffrn_measurement_method 'profile data from \f and \w scans'
_diffrn_radiation_monochromator graphite
_diffrn_radiation_source 'normal-focus sealed tube'
_diffrn_radiation_type MoK\a
_diffrn_radiation_wavelength 0.71073
_diffrn_radiation_wavelength_id bm54tasq
_diffrn_reflns_av_R_equivalents 0.0782
_diffrn_reflns_av_sigmaI/netI 0.0603
_diffrn_reflns_limit_h_max 16
_diffrn_reflns_limit_h_min -16
_diffrn_reflns_limit_k_max 38
_diffrn_reflns_limit_k_min -38
_diffrn_reflns_limit_l_max 19
_diffrn_reflns_limit_l_min -19
_diffrn_reflns_number 74431
_diffrn_reflns_theta_full 25.36
_diffrn_reflns_theta_max 25.36
_diffrn_reflns_theta_min 1.42
_exptl_absorpt_coefficient_mu 1.165
_exptl_absorpt_correction_T_max 0.9608
_exptl_absorpt_correction_T_min 0.7822
_exptl_absorpt_correction_type integration
_exptl_absorpt_process_details 'SHELXTL/XPREP V2005/2 (Bruker, 2005)'
_exptl_crystal_colour red
_exptl_crystal_density_diffrn 1.319
_exptl_crystal_description plate
_exptl_crystal_F_000 2936
_exptl_crystal_id bm54tasq
_exptl_crystal_preparation
; 
The data crystal was mounted using oil (Parantone-N, Exxon) to a 
0.3 mm cryo-loop (Hampton Research) with the (-1 0 1) scattering 
planes roughly normal to the spindle axis. 
;
_exptl_crystal_size_max 0.279
_exptl_crystal_size_mid 0.193
_exptl_crystal_size_min 0.034
_platon_squeeze_details
; 
The squeezed electron count is consistant with 11.5 pentane molecules 
in the unit cell.  This is half of a molecule less than that predicted 
by the disordered model. 
;
_refine_diff_density_max 0.532
_refine_diff_density_min -0.380
_refine_diff_density_rms 0.074
_refine_ls_extinction_method none
_refine_ls_goodness_of_fit_ref 0.992
_refine_ls_hydrogen_treatment noref
_refine_ls_matrix_type full
_refine_ls_number_parameters 511
_refine_ls_number_reflns 12625
_refine_ls_number_restraints 0
_refine_ls_restrained_S_all 0.992
_refine_ls_R_factor_all 0.0666
_refine_ls_R_factor_gt 0.0434
_refine_ls_shift/su_max 0.001
_refine_ls_shift/su_mean 0.000
_refine_ls_structure_factor_coef Fsqd
_refine_ls_weighting_details 'calc w=1/[\s^2^(Fo^2^)+(0.0496P)^2^+0.0000P] where P=(Fo^2^+2Fc^2^)/3'
_refine_ls_weighting_scheme calc
_refine_ls_wR_factor_gt 0.0965
_refine_ls_wR_factor_ref 0.1031
_reflns_number_gt 9098
_reflns_number_total 12625
_reflns_threshold_expression >2sigma(I)
_cod_data_source_file ja3094394_si_002_2.cif
_cod_data_source_block bm54tasq
_cod_original_cell_volume 6911.7(14)
_cod_original_sg_symbol_H-M 'P 1 21/c 1 '
_cod_original_formula_sum 'C24.50 H60 Fe2 O2 P4 S2'
_cod_database_code 4118920

loop_
_symmetry_equiv_pos_as_xyz
'x, y, z'
'-x, y+1/2, -z+1/2'
'-x, -y, -z'
'x, -y-1/2, z-1/2'

loop_
_atom_site_label
_atom_site_type_symbol
_atom_site_fract_x
_atom_site_fract_y
_atom_site_fract_z
_atom_site_U_iso_or_equiv
_atom_site_adp_type
_atom_site_occupancy
_atom_site_symmetry_multiplicity
_atom_site_calc_flag
_atom_site_refinement_flags
Fe3 Fe 0.52590(3) 0.201856(15) 0.23581(3) 0.02414(12) Uani 1 1 d .
Fe4 Fe 0.57072(3) 0.124636(15) 0.27294(3) 0.02648(12) Uani 1 1 d .
S3 S 0.45153(6) 0.16328(3) 0.33614(5) 0.02573(19) Uani 1 1 d .
S4 S 0.66890(6) 0.18065(3) 0.30031(6) 0.0282(2) Uani 1 1 d .
P5 P 0.40047(7) 0.19038(3) 0.14746(6) 0.0301(2) Uani 1 1 d .
P6 P 0.49063(7) 0.26504(3) 0.28177(6) 0.0295(2) Uani 1 1 d .
P7 P 0.60854(7) 0.07567(3) 0.36535(7) 0.0354(2) Uani 1 1 d .
P8 P 0.68028(7) 0.10647(3) 0.17845(7) 0.0369(2) Uani 1 1 d .
O3 O 0.6253(2) 0.23805(8) 0.09380(17) 0.0474(7) Uani 1 1 d .
O4 O 0.4207(2) 0.07108(9) 0.1971(2) 0.0586(8) Uani 1 1 d .
C18 C 0.2863(3) 0.16676(13) 0.1843(2) 0.0441(10) Uani 1 1 d .
H18A H 0.2412 0.1613 0.1367 0.066 Uiso 1 1 calc R
H18B H 0.2541 0.1857 0.2234 0.066 Uiso 1 1 calc R
H18C H 0.3020 0.1405 0.2128 0.066 Uiso 1 1 calc R
C19 C 0.4275(3) 0.15714(13) 0.0574(2) 0.0437(10) Uani 1 1 d .
H19A H 0.3691 0.1560 0.0198 0.066 Uiso 1 1 calc R
H19B H 0.4439 0.1290 0.0769 0.066 Uiso 1 1 calc R
H19C H 0.4841 0.1687 0.0273 0.066 Uiso 1 1 calc R
C20 C 0.3475(3) 0.23470(13) 0.0906(2) 0.0438(10) Uani 1 1 d .
H20A H 0.2961 0.2249 0.0510 0.066 Uiso 1 1 calc R
H20B H 0.4001 0.2489 0.0600 0.066 Uiso 1 1 calc R
H20C H 0.3179 0.2541 0.1302 0.066 Uiso 1 1 calc R
C21 C 0.4929(3) 0.30759(11) 0.2058(2) 0.0417(10) Uani 1 1 d .
H21A H 0.4752 0.3337 0.2333 0.063 Uiso 1 1 calc R
H21B H 0.4450 0.3018 0.1603 0.063 Uiso 1 1 calc R
H21C H 0.5598 0.3100 0.1830 0.063 Uiso 1 1 calc R
C22 C 0.3689(3) 0.27332(12) 0.3284(2) 0.0367(9) Uani 1 1 d .
H22A H 0.3615 0.3027 0.3431 0.055 Uiso 1 1 calc R
H22B H 0.3637 0.2562 0.3789 0.055 Uiso 1 1 calc R
H22C H 0.3163 0.2654 0.2882 0.055 Uiso 1 1 calc R
C23 C 0.5716(3) 0.28925(12) 0.3614(2) 0.0424(10) Uani 1 1 d .
H23A H 0.5506 0.3181 0.3703 0.064 Uiso 1 1 calc R
H23B H 0.6405 0.2889 0.3426 0.064 Uiso 1 1 calc R
H23C H 0.5670 0.2737 0.4139 0.064 Uiso 1 1 calc R
C24 C 0.5881(2) 0.22205(11) 0.1516(2) 0.0312(8) Uani 1 1 d .
C25 C 0.4890(2) 0.18311(12) 0.4394(2) 0.0304(8) Uani 1 1 d .
H25A H 0.4792 0.2136 0.4397 0.036 Uiso 1 1 calc R
H25B H 0.4440 0.1711 0.4813 0.036 Uiso 1 1 calc R
C26 C 0.5952(3) 0.17397(12) 0.4666(2) 0.0372(9) Uani 1 1 d .
H26A H 0.6039 0.1434 0.4686 0.045 Uiso 1 1 calc R
H26B H 0.6053 0.1846 0.5242 0.045 Uiso 1 1 calc R
C27 C 0.6762(2) 0.19196(12) 0.4127(2) 0.0339(9) Uani 1 1 d .
H27A H 0.7410 0.1817 0.4346 0.041 Uiso 1 1 calc R
H27B H 0.6759 0.2226 0.4198 0.041 Uiso 1 1 calc R
C28 C 0.5125(3) 0.06544(14) 0.4424(3) 0.0522(11) Uani 1 1 d .
H28A H 0.5321 0.0415 0.4768 0.078 Uiso 1 1 calc R
H28B H 0.4492 0.0595 0.4133 0.078 Uiso 1 1 calc R
H28C H 0.5048 0.0899 0.4782 0.078 Uiso 1 1 calc R
C29 C 0.6202(4) 0.02264(12) 0.3243(3) 0.0591(13) Uani 1 1 d .
H29A H 0.6268 0.0030 0.3709 0.089 Uiso 1 1 calc R
H29B H 0.6791 0.0209 0.2894 0.089 Uiso 1 1 calc R
H29C H 0.5608 0.0157 0.2906 0.089 Uiso 1 1 calc R
C30 C 0.7218(3) 0.07729(13) 0.4315(3) 0.0451(10) Uani 1 1 d .
H30A H 0.7206 0.0543 0.4718 0.068 Uiso 1 1 calc R
H30B H 0.7248 0.1038 0.4616 0.068 Uiso 1 1 calc R
H30C H 0.7804 0.0746 0.3965 0.068 Uiso 1 1 calc R
C31 C 0.8066(3) 0.09320(15) 0.2174(3) 0.0543(12) Uani 1 1 d .
H31A H 0.8506 0.0892 0.1700 0.081 Uiso 1 1 calc R
H31B H 0.8040 0.0675 0.2503 0.081 Uiso 1 1 calc R
H31C H 0.8322 0.1159 0.2527 0.081 Uiso 1 1 calc R
C32 C 0.6515(3) 0.06119(14) 0.1131(3) 0.0583(13) Uani 1 1 d .
H32A H 0.7019 0.0584 0.0701 0.087 Uiso 1 1 calc R
H32B H 0.5859 0.0648 0.0864 0.087 Uiso 1 1 calc R
H32C H 0.6512 0.0361 0.1479 0.087 Uiso 1 1 calc R
C33 C 0.7142(3) 0.14372(14) 0.0977(3) 0.0537(12) Uani 1 1 d .
H33A H 0.7687 0.1323 0.0650 0.081 Uiso 1 1 calc R
H33B H 0.7355 0.1699 0.1240 0.081 Uiso 1 1 calc R
H33C H 0.6565 0.1489 0.0608 0.081 Uiso 1 1 calc R
C34 C 0.4809(3) 0.09338(12) 0.2267(2) 0.0352(9) Uani 1 1 d .
Fe1 Fe 0.02791(3) 0.201451(15) 0.58163(3) 0.02559(12) Uani 1 1 d .
Fe2 Fe 0.07954(3) 0.125222(15) 0.54248(3) 0.02428(12) Uani 1 1 d .
S1 S 0.17032(6) 0.18308(3) 0.51659(6) 0.0278(2) Uani 1 1 d .
S2 S -0.04645(6) 0.16201(3) 0.48008(5) 0.02531(19) Uani 1 1 d .
P1 P -0.01574(7) 0.26439(3) 0.53771(6) 0.0334(2) Uani 1 1 d .
P2 P -0.09273(7) 0.18738(3) 0.66924(6) 0.0332(2) Uani 1 1 d .
P3 P 0.11471(7) 0.07674(3) 0.44887(6) 0.0308(2) Uani 1 1 d .
P4 P 0.19588(7) 0.10793(3) 0.63483(6) 0.0321(2) Uani 1 1 d .
O1 O 0.13029(19) 0.23717(8) 0.72573(17) 0.0450(7) Uani 1 1 d .
O2 O -0.0610(2) 0.06905(9) 0.61890(17) 0.0472(7) Uani 1 1 d .
C1 C 0.0603(3) 0.29058(12) 0.4600(3) 0.0427(10) Uani 1 1 d .
H1A H 0.0341 0.3186 0.4498 0.064 Uiso 1 1 calc R
H1B H 0.0583 0.2747 0.4078 0.064 Uiso 1 1 calc R
H1C H 0.1291 0.2925 0.4809 0.064 Uiso 1 1 calc R
C2 C -0.0156(3) 0.30641(12) 0.6142(3) 0.0473(11) Uani 1 1 d .
H2A H -0.0305 0.3328 0.5859 0.071 Uiso 1 1 calc R
H2B H 0.0500 0.3081 0.6418 0.071 Uiso 1 1 calc R
H2C H -0.0662 0.3009 0.6560 0.071 Uiso 1 1 calc R
C3 C -0.1390(3) 0.27166(13) 0.4895(3) 0.0432(10) Uani 1 1 d .
H3A H -0.1479 0.3010 0.4743 0.065 Uiso 1 1 calc R
H3B H -0.1901 0.2635 0.5292 0.065 Uiso 1 1 calc R
H3C H -0.1450 0.2543 0.4392 0.065 Uiso 1 1 calc R
C4 C -0.0577(3) 0.15467(14) 0.7581(2) 0.0479(11) Uani 1 1 d .
H4A H -0.1136 0.1527 0.7963 0.072 Uiso 1 1 calc R
H4B H -0.0002 0.1669 0.7876 0.072 Uiso 1 1 calc R
H4C H -0.0404 0.1268 0.7383 0.072 Uiso 1 1 calc R
C5 C -0.1481(3) 0.23064(14) 0.7263(3) 0.0541(12) Uani 1 1 d .
H5A H -0.1931 0.2197 0.7684 0.081 Uiso 1 1 calc R
H5B H -0.1855 0.2484 0.6871 0.081 Uiso 1 1 calc R
H5C H -0.0953 0.2470 0.7539 0.081 Uiso 1 1 calc R
C6 C -0.2059(3) 0.16148(14) 0.6316(2) 0.0469(11) Uani 1 1 d .
H6A H -0.2486 0.1554 0.6790 0.070 Uiso 1 1 calc R
H6B H -0.1883 0.1355 0.6036 0.070 Uiso 1 1 calc R
H6C H -0.2415 0.1797 0.5921 0.070 Uiso 1 1 calc R
C7 C 0.0921(3) 0.22192(11) 0.6674(2) 0.0326(8) Uani 1 1 d .
C8 C 0.1716(3) 0.19470(12) 0.4043(2) 0.0359(9) Uani 1 1 d .
H8A H 0.1686 0.2253 0.3975 0.043 Uiso 1 1 calc R
H8B H 0.2364 0.1854 0.3826 0.043 Uiso 1 1 calc R
C9 C 0.0902(3) 0.17577(12) 0.3500(2) 0.0358(9) Uani 1 1 d .
H9A H 0.0967 0.1869 0.2927 0.043 Uiso 1 1 calc R
H9B H 0.1016 0.1454 0.3473 0.043 Uiso 1 1 calc R
C10 C -0.0152(3) 0.18297(12) 0.3771(2) 0.0321(8) Uani 1 1 d .
H10A H -0.0608 0.1704 0.3348 0.039 Uiso 1 1 calc R
H10B H -0.0278 0.2133 0.3773 0.039 Uiso 1 1 calc R
C11 C 0.0129(3) 0.06489(12) 0.3757(2) 0.0417(10) Uani 1 1 d .
H11A H 0.0330 0.0424 0.3383 0.063 Uiso 1 1 calc R
H11B H -0.0034 0.0897 0.3426 0.063 Uiso 1 1 calc R
H11C H -0.0456 0.0562 0.4067 0.063 Uiso 1 1 calc R
C12 C 0.2220(3) 0.07936(13) 0.3791(2) 0.0452(10) Uani 1 1 d .
H12A H 0.2255 0.0537 0.3462 0.068 Uiso 1 1 calc R
H12B H 0.2833 0.0825 0.4126 0.068 Uiso 1 1 calc R
H12C H 0.2143 0.1032 0.3414 0.068 Uiso 1 1 calc R
C13 C 0.1349(3) 0.02423(12) 0.4888(3) 0.0479(11) Uani 1 1 d .
H13A H 0.1312 0.0043 0.4424 0.072 Uiso 1 1 calc R
H13B H 0.0837 0.0175 0.5294 0.072 Uiso 1 1 calc R
H13C H 0.2007 0.0226 0.5160 0.072 Uiso 1 1 calc R
C14 C 0.1758(3) 0.06172(12) 0.6987(3) 0.0492(11) Uani 1 1 d .
H14A H 0.2371 0.0549 0.7299 0.074 Uiso 1 1 calc R
H14B H 0.1571 0.0383 0.6625 0.074 Uiso 1 1 calc R
H14C H 0.1223 0.0671 0.7380 0.074 Uiso 1 1 calc R
C15 C 0.2302(3) 0.14463(13) 0.7179(2) 0.0450(10) Uani 1 1 d .
H15A H 0.2854 0.1331 0.7515 0.068 Uiso 1 1 calc R
H15B H 0.1729 0.1493 0.7536 0.068 Uiso 1 1 calc R
H15C H 0.2507 0.1711 0.6931 0.068 Uiso 1 1 calc R
C16 C 0.3205(3) 0.09781(12) 0.5944(3) 0.0418(10) Uani 1 1 d .
H16A H 0.3663 0.0914 0.6410 0.063 Uiso 1 1 calc R
H16B H 0.3442 0.1225 0.5649 0.063 Uiso 1 1 calc R
H16C H 0.3175 0.0742 0.5557 0.063 Uiso 1 1 calc R
C17 C -0.0054(3) 0.09250(12) 0.5888(2) 0.0313(8) Uani 1 1 d .

loop_
_atom_site_aniso_label
_atom_site_aniso_U_11
_atom_site_aniso_U_22
_atom_site_aniso_U_33
_atom_site_aniso_U_23
_atom_site_aniso_U_13
_atom_site_aniso_U_12
Fe3 0.0190(2) 0.0284(3) 0.0251(3) 0.0007(2) 0.00249(19) 0.0005(2)
Fe4 0.0200(2) 0.0275(3) 0.0319(3) -0.0028(2) 0.0009(2) 0.0008(2)
S3 0.0189(4) 0.0317(5) 0.0266(5) 0.0015(4) 0.0017(3) 0.0008(3)
S4 0.0190(4) 0.0317(5) 0.0339(5) -0.0013(4) 0.0000(4) -0.0002(4)
P5 0.0235(5) 0.0408(6) 0.0261(5) 0.0011(4) 0.0006(4) 0.0009(4)
P6 0.0263(5) 0.0293(5) 0.0330(5) 0.0006(4) 0.0041(4) 0.0022(4)
P7 0.0265(5) 0.0304(5) 0.0492(6) 0.0043(5) 0.0002(4) 0.0049(4)
P8 0.0291(5) 0.0397(6) 0.0419(6) -0.0102(5) 0.0059(4) 0.0035(4)
O3 0.0491(17) 0.0500(17) 0.0439(17) 0.0132(14) 0.0208(14) -0.0008(14)
O4 0.0460(18) 0.0505(19) 0.079(2) -0.0141(17) -0.0153(16) -0.0147(15)
C18 0.024(2) 0.066(3) 0.042(2) 0.003(2) -0.0031(17) -0.0094(19)
C19 0.045(2) 0.060(3) 0.026(2) -0.0061(19) -0.0046(18) 0.000(2)
C20 0.038(2) 0.055(3) 0.038(2) 0.011(2) -0.0058(18) 0.007(2)
C21 0.047(2) 0.033(2) 0.046(2) 0.0065(18) 0.0108(19) 0.0011(18)
C22 0.033(2) 0.037(2) 0.040(2) 0.0024(18) 0.0046(17) 0.0095(17)
C23 0.041(2) 0.038(2) 0.049(3) -0.0098(19) 0.0000(19) -0.0005(18)
C24 0.0236(18) 0.034(2) 0.036(2) 0.0018(17) 0.0023(16) 0.0034(15)
C25 0.0296(19) 0.039(2) 0.0231(19) -0.0005(16) 0.0032(15) 0.0030(16)
C26 0.043(2) 0.039(2) 0.029(2) -0.0064(17) -0.0052(17) 0.0108(18)
C27 0.0251(19) 0.042(2) 0.035(2) -0.0061(17) -0.0107(16) 0.0020(16)
C28 0.041(2) 0.049(3) 0.067(3) 0.020(2) 0.008(2) 0.001(2)
C29 0.067(3) 0.035(3) 0.075(3) 0.005(2) -0.008(3) 0.010(2)
C30 0.034(2) 0.050(3) 0.051(3) 0.009(2) -0.0006(19) 0.0104(19)
C31 0.034(2) 0.066(3) 0.064(3) -0.012(2) 0.008(2) 0.012(2)
C32 0.056(3) 0.059(3) 0.061(3) -0.025(2) 0.014(2) 0.008(2)
C33 0.047(3) 0.060(3) 0.055(3) -0.002(2) 0.026(2) 0.003(2)
C34 0.031(2) 0.032(2) 0.042(2) -0.0068(18) 0.0012(17) 0.0019(17)
Fe1 0.0208(2) 0.0284(3) 0.0275(3) -0.0031(2) -0.0013(2) 0.0005(2)
Fe2 0.0196(2) 0.0256(3) 0.0276(3) 0.0006(2) 0.0000(2) -0.0014(2)
S1 0.0202(4) 0.0291(5) 0.0342(5) 0.0009(4) 0.0013(4) -0.0019(4)
S2 0.0193(4) 0.0309(5) 0.0257(5) -0.0010(4) 0.0001(3) 0.0004(3)
P1 0.0283(5) 0.0311(5) 0.0405(6) -0.0033(4) -0.0076(4) 0.0035(4)
P2 0.0252(5) 0.0474(6) 0.0269(5) -0.0062(4) 0.0017(4) 0.0007(4)
P3 0.0234(5) 0.0311(5) 0.0378(6) -0.0035(4) 0.0003(4) 0.0005(4)
P4 0.0271(5) 0.0324(6) 0.0367(6) 0.0051(4) -0.0043(4) 0.0009(4)
O1 0.0400(16) 0.0500(17) 0.0443(17) -0.0173(14) -0.0164(13) 0.0021(13)
O2 0.0412(16) 0.0490(18) 0.0518(18) 0.0084(14) 0.0104(13) -0.0125(14)
C1 0.038(2) 0.037(2) 0.053(3) 0.0095(19) -0.0004(19) -0.0010(18)
C2 0.052(3) 0.035(2) 0.054(3) -0.012(2) -0.012(2) 0.0050(19)
C3 0.035(2) 0.044(3) 0.050(3) -0.011(2) -0.0144(18) 0.0077(18)
C4 0.043(2) 0.073(3) 0.028(2) 0.003(2) 0.0028(18) -0.006(2)
C5 0.045(3) 0.070(3) 0.048(3) -0.015(2) 0.015(2) 0.004(2)
C6 0.025(2) 0.074(3) 0.042(2) -0.005(2) 0.0099(17) -0.0106(19)
C7 0.0258(19) 0.030(2) 0.042(2) -0.0042(18) 0.0015(17) 0.0023(16)
C8 0.032(2) 0.041(2) 0.035(2) 0.0092(17) 0.0068(16) -0.0044(17)
C9 0.039(2) 0.044(2) 0.025(2) 0.0077(17) 0.0083(16) 0.0056(18)
C10 0.032(2) 0.040(2) 0.0240(19) 0.0043(16) -0.0019(15) -0.0002(17)
C11 0.036(2) 0.041(2) 0.048(3) -0.0125(19) -0.0047(18) -0.0050(18)
C12 0.027(2) 0.059(3) 0.050(3) -0.006(2) 0.0085(18) 0.0048(19)
C13 0.044(2) 0.034(2) 0.066(3) -0.002(2) -0.004(2) -0.0031(19)
C14 0.051(3) 0.043(3) 0.053(3) 0.015(2) -0.009(2) 0.002(2)
C15 0.043(2) 0.044(2) 0.048(3) -0.002(2) -0.0141(19) 0.0053(19)
C16 0.027(2) 0.040(2) 0.058(3) 0.005(2) -0.0047(18) 0.0057(17)
C17 0.0285(19) 0.039(2) 0.027(2) -0.0030(17) 0.0005(15) -0.0001(17)

loop_
_atom_type_symbol
_atom_type_description
_atom_type_scat_dispersion_real
_atom_type_scat_dispersion_imag
_atom_type_scat_source
C C 0.0033 0.0016 'International Tables Vol C Tables 4.2.6.8 and 6.1.1.4'
H H 0.0000 0.0000 'International Tables Vol C Tables 4.2.6.8 and 6.1.1.4'
O O 0.0106 0.0060 'International Tables Vol C Tables 4.2.6.8 and 6.1.1.4'
P P 0.1023 0.0942 'International Tables Vol C Tables 4.2.6.8 and 6.1.1.4'
S S 0.1246 0.1234 'International Tables Vol C Tables 4.2.6.8 and 6.1.1.4'
Fe Fe 0.3463 0.8444 'International Tables Vol C Tables 4.2.6.8 and 6.1.1.4'

loop_
_exptl_crystal_face_index_h
_exptl_crystal_face_index_k
_exptl_crystal_face_index_l
_exptl_crystal_face_perp_dist
0.00 1.00 0.00 0.0170
0.00 -1.00 0.00 0.0150
0.00 0.00 1.00 0.0440
0.00 0.00 -1.00 0.0960
2.00 0.00 1.00 0.1070
1.00 0.00 -1.00 0.1410
-2.00 0.00 -1.00 0.1210
-2.00 0.00 1.00 0.0980

loop_
_geom_angle_atom_site_label_1
_geom_angle_atom_site_label_2
_geom_angle_atom_site_label_3
_geom_angle
C24 Fe3 P5 86.49(12)
C24 Fe3 P6 91.41(12)
P5 Fe3 P6 101.52(4)
C24 Fe3 S4 92.80(12)
P5 Fe3 S4 150.45(4)
P6 Fe3 S4 108.03(4)
C24 Fe3 S3 169.07(12)
P5 Fe3 S3 91.15(4)
P6 Fe3 S3 99.52(4)
S4 Fe3 S3 84.01(3)
C24 Fe3 Fe4 114.86(12)
P5 Fe3 Fe4 98.99(3)
P6 Fe3 Fe4 147.50(3)
S4 Fe3 Fe4 54.77(3)
S3 Fe3 Fe4 54.98(3)
C34 Fe4 P8 91.32(12)
C34 Fe4 P7 91.28(13)
P8 Fe4 P7 97.00(4)
C34 Fe4 S4 160.64(13)
P8 Fe4 S4 87.05(4)
P7 Fe4 S4 108.06(4)
C34 Fe4 S3 90.87(12)
P8 Fe4 S3 158.63(4)
P7 Fe4 S3 104.20(4)
S4 Fe4 S3 83.89(3)
C34 Fe4 Fe3 107.34(13)
P8 Fe4 Fe3 104.39(3)
P7 Fe4 Fe3 150.99(4)
S4 Fe4 Fe3 54.74(3)
S3 Fe4 Fe3 54.82(3)
C25 S3 Fe3 109.27(12)
C25 S3 Fe4 113.97(11)
Fe3 S3 Fe4 70.20(3)
C27 S4 Fe3 114.49(12)
C27 S4 Fe4 111.45(12)
Fe3 S4 Fe4 70.49(3)
C18 P5 C20 99.41(18)
C18 P5 C19 101.14(19)
C20 P5 C19 98.26(19)
C18 P5 Fe3 119.98(13)
C20 P5 Fe3 118.26(14)
C19 P5 Fe3 116.02(13)
C21 P6 C22 100.92(17)
C21 P6 C23 97.32(19)
C22 P6 C23 100.26(18)
C21 P6 Fe3 117.24(13)
C22 P6 Fe3 117.87(13)
C23 P6 Fe3 119.47(13)
C28 P7 C29 98.1(2)
C28 P7 C30 101.80(19)
C29 P7 C30 99.0(2)
C28 P7 Fe4 114.92(14)
C29 P7 Fe4 116.21(16)
C30 P7 Fe4 122.82(14)
C33 P8 C32 99.8(2)
C33 P8 C31 98.6(2)
C32 P8 C31 101.1(2)
C33 P8 Fe4 119.34(14)
C32 P8 Fe4 117.69(14)
C31 P8 Fe4 116.79(14)
P5 C18 H18A 109.5
P5 C18 H18B 109.5
H18A C18 H18B 109.5
P5 C18 H18C 109.5
H18A C18 H18C 109.5
H18B C18 H18C 109.5
P5 C19 H19A 109.5
P5 C19 H19B 109.5
H19A C19 H19B 109.5
P5 C19 H19C 109.5
H19A C19 H19C 109.5
H19B C19 H19C 109.5
P5 C20 H20A 109.5
P5 C20 H20B 109.5
H20A C20 H20B 109.5
P5 C20 H20C 109.5
H20A C20 H20C 109.5
H20B C20 H20C 109.5
P6 C21 H21A 109.5
P6 C21 H21B 109.5
H21A C21 H21B 109.5
P6 C21 H21C 109.5
H21A C21 H21C 109.5
H21B C21 H21C 109.5
P6 C22 H22A 109.5
P6 C22 H22B 109.5
H22A C22 H22B 109.5
P6 C22 H22C 109.5
H22A C22 H22C 109.5
H22B C22 H22C 109.5
P6 C23 H23A 109.5
P6 C23 H23B 109.5
H23A C23 H23B 109.5
P6 C23 H23C 109.5
H23A C23 H23C 109.5
H23B C23 H23C 109.5
O3 C24 Fe3 175.1(3)
C26 C25 S3 115.6(2)
C26 C25 H25A 108.4
S3 C25 H25A 108.4
C26 C25 H25B 108.4
S3 C25 H25B 108.4
H25A C25 H25B 107.4
C25 C26 C27 116.5(3)
C25 C26 H26A 108.2
C27 C26 H26A 108.2
C25 C26 H26B 108.2
C27 C26 H26B 108.2
H26A C26 H26B 107.3
C26 C27 S4 117.2(2)
C26 C27 H27A 108.0
S4 C27 H27A 108.0
C26 C27 H27B 108.0
S4 C27 H27B 108.0
H27A C27 H27B 107.3
P7 C28 H28A 109.5
P7 C28 H28B 109.5
H28A C28 H28B 109.5
P7 C28 H28C 109.5
H28A C28 H28C 109.5
H28B C28 H28C 109.5
P7 C29 H29A 109.5
P7 C29 H29B 109.5
H29A C29 H29B 109.5
P7 C29 H29C 109.5
H29A C29 H29C 109.5
H29B C29 H29C 109.5
P7 C30 H30A 109.5
P7 C30 H30B 109.5
H30A C30 H30B 109.5
P7 C30 H30C 109.5
H30A C30 H30C 109.5
H30B C30 H30C 109.5
P8 C31 H31A 109.5
P8 C31 H31B 109.5
H31A C31 H31B 109.5
P8 C31 H31C 109.5
H31A C31 H31C 109.5
H31B C31 H31C 109.5
P8 C32 H32A 109.5
P8 C32 H32B 109.5
H32A C32 H32B 109.5
P8 C32 H32C 109.5
H32A C32 H32C 109.5
H32B C32 H32C 109.5
P8 C33 H33A 109.5
P8 C33 H33B 109.5
H33A C33 H33B 109.5
P8 C33 H33C 109.5
H33A C33 H33C 109.5
H33B C33 H33C 109.5
O4 C34 Fe4 177.7(4)
C7 Fe1 P2 86.29(12)
C7 Fe1 P1 91.68(12)
P2 Fe1 P1 101.22(4)
C7 Fe1 S1 92.89(12)
P2 Fe1 S1 150.62(4)
P1 Fe1 S1 108.16(4)
C7 Fe1 S2 168.42(12)
P2 Fe1 S2 91.23(4)
P1 Fe1 S2 99.90(4)
S1 Fe1 S2 83.73(3)
C7 Fe1 Fe2 114.36(12)
P2 Fe1 Fe2 99.28(3)
P1 Fe1 Fe2 147.72(4)
S1 Fe1 Fe2 54.54(3)
S2 Fe1 Fe2 54.88(3)
C17 Fe2 P4 91.43(12)
C17 Fe2 P3 90.80(12)
P4 Fe2 P3 96.77(4)
C17 Fe2 S1 159.92(12)
P4 Fe2 S1 87.23(4)
P3 Fe2 S1 109.26(4)
C17 Fe2 S2 90.69(12)
P4 Fe2 S2 159.50(4)
P3 Fe2 S2 103.59(4)
S1 Fe2 S2 83.84(3)
C17 Fe2 Fe1 106.56(12)
P4 Fe2 Fe1 105.25(3)
P3 Fe2 Fe1 151.31(4)
S1 Fe2 Fe1 54.84(3)
S2 Fe2 Fe1 54.75(3)
C8 S1 Fe2 111.19(12)
C8 S1 Fe1 114.80(12)
Fe2 S1 Fe1 70.62(3)
C10 S2 Fe1 109.35(12)
C10 S2 Fe2 113.69(12)
Fe1 S2 Fe2 70.37(3)
C2 P1 C3 100.22(18)
C2 P1 C1 97.0(2)
C3 P1 C1 99.69(19)
C2 P1 Fe1 117.80(14)
C3 P1 Fe1 118.83(14)
C1 P1 Fe1 119.16(13)
C4 P2 C6 101.3(2)
C4 P2 C5 98.6(2)
C6 P2 C5 99.57(19)
C4 P2 Fe1 115.53(13)
C6 P2 Fe1 120.08(13)
C5 P2 Fe1 118.15(15)
C13 P3 C11 97.84(19)
C13 P3 C12 98.14(19)
C11 P3 C12 101.94(18)
C13 P3 Fe2 116.48(14)
C11 P3 Fe2 114.39(13)
C12 P3 Fe2 123.82(14)
C14 P4 C15 99.0(2)
C14 P4 C16 101.50(19)
C15 P4 C16 98.70(19)
C14 P4 Fe2 118.02(14)
C15 P4 Fe2 119.39(13)
C16 P4 Fe2 116.68(14)
P1 C1 H1A 109.5
P1 C1 H1B 109.5
H1A C1 H1B 109.5
P1 C1 H1C 109.5
H1A C1 H1C 109.5
H1B C1 H1C 109.5
P1 C2 H2A 109.5
P1 C2 H2B 109.5
H2A C2 H2B 109.5
P1 C2 H2C 109.5
H2A C2 H2C 109.5
H2B C2 H2C 109.5
P1 C3 H3A 109.5
P1 C3 H3B 109.5
H3A C3 H3B 109.5
P1 C3 H3C 109.5
H3A C3 H3C 109.5
H3B C3 H3C 109.5
P2 C4 H4A 109.5
P2 C4 H4B 109.5
H4A C4 H4B 109.5
P2 C4 H4C 109.5
H4A C4 H4C 109.5
H4B C4 H4C 109.5
P2 C5 H5A 109.5
P2 C5 H5B 109.5
H5A C5 H5B 109.5
P2 C5 H5C 109.5
H5A C5 H5C 109.5
H5B C5 H5C 109.5
P2 C6 H6A 109.5
P2 C6 H6B 109.5
H6A C6 H6B 109.5
P2 C6 H6C 109.5
H6A C6 H6C 109.5
H6B C6 H6C 109.5
O1 C7 Fe1 176.0(3)
C9 C8 S1 117.4(2)
C9 C8 H8A 108.0
S1 C8 H8A 108.0
C9 C8 H8B 108.0
S1 C8 H8B 108.0
H8A C8 H8B 107.2
C10 C9 C8 116.6(3)
C10 C9 H9A 108.1
C8 C9 H9A 108.1
C10 C9 H9B 108.1
C8 C9 H9B 108.1
H9A C9 H9B 107.3
C9 C10 S2 115.8(2)
C9 C10 H10A 108.3
S2 C10 H10A 108.3
C9 C10 H10B 108.3
S2 C10 H10B 108.3
H10A C10 H10B 107.4
P3 C11 H11A 109.5
P3 C11 H11B 109.5
H11A C11 H11B 109.5
P3 C11 H11C 109.5
H11A C11 H11C 109.5
H11B C11 H11C 109.5
P3 C12 H12A 109.5
P3 C12 H12B 109.5
H12A C12 H12B 109.5
P3 C12 H12C 109.5
H12A C12 H12C 109.5
H12B C12 H12C 109.5
P3 C13 H13A 109.5
P3 C13 H13B 109.5
H13A C13 H13B 109.5
P3 C13 H13C 109.5
H13A C13 H13C 109.5
H13B C13 H13C 109.5
P4 C14 H14A 109.5
P4 C14 H14B 109.5
H14A C14 H14B 109.5
P4 C14 H14C 109.5
H14A C14 H14C 109.5
H14B C14 H14C 109.5
P4 C15 H15A 109.5
P4 C15 H15B 109.5
H15A C15 H15B 109.5
P4 C15 H15C 109.5
H15A C15 H15C 109.5
H15B C15 H15C 109.5
P4 C16 H16A 109.5
P4 C16 H16B 109.5
H16A C16 H16B 109.5
P4 C16 H16C 109.5
H16A C16 H16C 109.5
H16B C16 H16C 109.5
O2 C17 Fe2 177.4(3)

loop_
_geom_bond_atom_site_label_1
_geom_bond_atom_site_label_2
_geom_bond_distance
Fe3 C24 1.726(4)
Fe3 P5 2.2100(10)
Fe3 P6 2.2141(11)
Fe3 S4 2.2688(10)
Fe3 S3 2.2753(10)
Fe3 Fe4 2.6190(7)
Fe4 C34 1.726(4)
Fe4 P8 2.2100(11)
Fe4 P7 2.2117(11)
Fe4 S4 2.2696(10)
Fe4 S3 2.2797(9)
S3 C25 1.832(3)
S4 C27 1.836(4)
P5 C18 1.822(4)
P5 C20 1.827(4)
P5 C19 1.836(4)
P6 C21 1.830(4)
P6 C22 1.832(3)
P6 C23 1.833(4)
P7 C28 1.832(4)
P7 C29 1.834(4)
P7 C30 1.838(4)
P8 C33 1.826(4)
P8 C32 1.829(4)
P8 C31 1.847(4)
O3 C24 1.178(4)
O4 C34 1.174(4)
C18 H18A 0.9800
C18 H18B 0.9800
C18 H18C 0.9800
C19 H19A 0.9800
C19 H19B 0.9800
C19 H19C 0.9800
C20 H20A 0.9800
C20 H20B 0.9800
C20 H20C 0.9800
C21 H21A 0.9800
C21 H21B 0.9800
C21 H21C 0.9800
C22 H22A 0.9800
C22 H22B 0.9800
C22 H22C 0.9800
C23 H23A 0.9800
C23 H23B 0.9800
C23 H23C 0.9800
C25 C26 1.513(5)
C25 H25A 0.9900
C25 H25B 0.9900
C26 C27 1.516(5)
C26 H26A 0.9900
C26 H26B 0.9900
C27 H27A 0.9900
C27 H27B 0.9900
C28 H28A 0.9800
C28 H28B 0.9800
C28 H28C 0.9800
C29 H29A 0.9800
C29 H29B 0.9800
C29 H29C 0.9800
C30 H30A 0.9800
C30 H30B 0.9800
C30 H30C 0.9800
C31 H31A 0.9800
C31 H31B 0.9800
C31 H31C 0.9800
C32 H32A 0.9800
C32 H32B 0.9800
C32 H32C 0.9800
C33 H33A 0.9800
C33 H33B 0.9800
C33 H33C 0.9800
Fe1 C7 1.736(4)
Fe1 P2 2.2113(10)
Fe1 P1 2.2164(11)
Fe1 S1 2.2751(10)
Fe1 S2 2.2763(10)
Fe1 Fe2 2.6252(7)
Fe2 C17 1.730(4)
Fe2 P4 2.2018(10)
Fe2 P3 2.2185(11)
Fe2 S1 2.2667(10)
Fe2 S2 2.2797(9)
S1 C8 1.835(4)
S2 C10 1.837(3)
P1 C2 1.823(4)
P1 C3 1.829(4)
P1 C1 1.830(4)
P2 C4 1.823(4)
P2 C6 1.826(4)
P2 C5 1.829(4)
P3 C13 1.823(4)
P3 C11 1.824(4)
P3 C12 1.843(4)
P4 C14 1.826(4)
P4 C15 1.829(4)
P4 C16 1.837(4)
O1 C7 1.165(4)
O2 C17 1.171(4)
C1 H1A 0.9800
C1 H1B 0.9800
C1 H1C 0.9800
C2 H2A 0.9800
C2 H2B 0.9800
C2 H2C 0.9800
C3 H3A 0.9800
C3 H3B 0.9800
C3 H3C 0.9800
C4 H4A 0.9800
C4 H4B 0.9800
C4 H4C 0.9800
C5 H5A 0.9800
C5 H5B 0.9800
C5 H5C 0.9800
C6 H6A 0.9800
C6 H6B 0.9800
C6 H6C 0.9800
C8 C9 1.512(5)
C8 H8A 0.9900
C8 H8B 0.9900
C9 C10 1.507(5)
C9 H9A 0.9900
C9 H9B 0.9900
C10 H10A 0.9900
C10 H10B 0.9900
C11 H11A 0.9800
C11 H11B 0.9800
C11 H11C 0.9800
C12 H12A 0.9800
C12 H12B 0.9800
C12 H12C 0.9800
C13 H13A 0.9800
C13 H13B 0.9800
C13 H13C 0.9800
C14 H14A 0.9800
C14 H14B 0.9800
C14 H14C 0.9800
C15 H15A 0.9800
C15 H15B 0.9800
C15 H15C 0.9800
C16 H16A 0.9800
C16 H16B 0.9800
C16 H16C 0.9800

loop_
_platon_squeeze_void_nr
_platon_squeeze_void_average_x
_platon_squeeze_void_average_y
_platon_squeeze_void_average_z
_platon_squeeze_void_volume
_platon_squeeze_void_count_electrons
_platon_squeeze_void_content
1 -0.011 0.000 0.000 996 242 ' '
2 -0.010 0.500 0.500 996 242 ' '
